data_7244144
loop_
_publ_author_name
'Rixson, Daniel'
'G\"unay Sezer, G\"une\,s'
'Alp, Emre'
'Mahon, Mary F.'
'Burrows, Andrew D.'

_publ_section_title
;
 Synthesis, structures and properties of metal--organic frameworks
 prepared using a semi-rigid tricarboxylate linker
;
_journal_issue 4
_journal_name_full CrystEngComm
_journal_page_first 863
_journal_page_last 876
_journal_paper_doi 10.1039/D1CE01284C
_journal_volume 24
_journal_year 2022
_chemical_formula_moiety 'C20 H12 Cd3 N2 O12'
_chemical_formula_sum 'C20 H12 Cd3 N2 O12'
_chemical_formula_weight 809.52
_space_group_crystal_system triclinic
_space_group_IT_number 2
_space_group_name_Hall '-P 1'
_space_group_name_H-M_alt 'P -1'
_atom_sites_solution_hydrogens mixed
_atom_sites_solution_primary iterative
_audit_creation_date 2018-10-25
_audit_creation_method
;
Olex2 1.2
(compiled 2018.05.29 svn.r3508 for OlexSys, GUI svn.r5506)
;
_audit_update_record
;
2021-07-22 deposited with the CCDC.	2021-12-20 downloaded from the CCDC.
;
_cell_angle_alpha 72.651(13)
_cell_angle_beta 81.681(13)
_cell_angle_gamma 65.767(17)
_cell_formula_units_Z 1
_cell_length_a 8.0862(15)
_cell_length_b 8.1863(13)
_cell_length_c 8.4893(11)
_cell_measurement_reflns_used 1188
_cell_measurement_temperature 150.00(10)
_cell_measurement_theta_max 71.6780
_cell_measurement_theta_min 5.4630
_cell_volume 488.97(15)
_computing_cell_refinement 'CrysAlisPro 1.171.39.46 (Rigaku OD, 2018)'
_computing_data_collection 'CrysAlisPro 1.171.39.46 (Rigaku OD, 2018)'
_computing_data_reduction 'CrysAlisPro 1.171.39.46 (Rigaku OD, 2018)'
_computing_molecular_graphics 'Olex2 (Dolomanov et al., 2009)'
_computing_publication_material 'Olex2 (Dolomanov et al., 2009)'
_computing_structure_refinement 'ShelXL (Sheldrick, 2015)'
_computing_structure_solution 'olex2.solve (Bourhis et al., 2015)'
_diffrn_ambient_temperature 150.00(10)
_diffrn_detector 'CCD plate'
_diffrn_detector_area_resol_mean 8.1150
_diffrn_detector_type EosS2
_diffrn_measured_fraction_theta_full 0.915
_diffrn_measured_fraction_theta_max 0.914
_diffrn_measurement_device 'four-circle diffractometer'
_diffrn_measurement_device_type 'SuperNova, Dual, Cu at home/near, EosS2'
_diffrn_measurement_method '\w scans'
_diffrn_radiation_monochromator mirror
_diffrn_radiation_probe x-ray
_diffrn_radiation_type CuK\a
_diffrn_radiation_wavelength 1.54184
_diffrn_reflns_av_R_equivalents 0.0286
_diffrn_reflns_av_unetI/netI 0.0537
_diffrn_reflns_Laue_measured_fraction_full 0.915
_diffrn_reflns_Laue_measured_fraction_max 0.914
_diffrn_reflns_limit_h_max 9
_diffrn_reflns_limit_h_min -8
_diffrn_reflns_limit_k_max 9
_diffrn_reflns_limit_k_min -9
_diffrn_reflns_limit_l_max 10
_diffrn_reflns_limit_l_min -10
_diffrn_reflns_number 2549
_diffrn_reflns_point_group_measured_fraction_full 0.915
_diffrn_reflns_point_group_measured_fraction_max 0.914
_diffrn_reflns_theta_full 67.684
_diffrn_reflns_theta_max 68.176
_diffrn_reflns_theta_min 6.003
_diffrn_source 'micro-focus sealed X-ray tube'
_diffrn_source_type 'SuperNova (Cu) X-ray Source'
_exptl_absorpt_coefficient_mu 26.648
_exptl_absorpt_correction_T_max 0.54577
_exptl_absorpt_correction_T_min 0.50765
_exptl_absorpt_correction_type sphere
_exptl_absorpt_process_details
;
CrysAlisPro 1.171.39.46 (Rigaku Oxford Diffraction, 2018)
Spherical absorption correction
 using equivalent radius and absorption coefficient.
Empirical absorption correction using spherical harmonics,
 implemented in SCALE3 ABSPACK scaling algorithm.
;
_exptl_crystal_colour colourless
_exptl_crystal_colour_primary colourless
_exptl_crystal_density_diffrn 2.749
_exptl_crystal_description plate
_exptl_crystal_F_000 386
_exptl_crystal_size_max 0.064
_exptl_crystal_size_mid 0.033
_exptl_crystal_size_min 0.015
_exptl_crystal_size_rad 0.044
_refine_diff_density_max 1.883
_refine_diff_density_min -1.312
_refine_diff_density_rms 0.218
_refine_ls_extinction_method none
_refine_ls_goodness_of_fit_ref 1.045
_refine_ls_hydrogen_treatment mixed
_refine_ls_matrix_type full
_refine_ls_number_parameters 173
_refine_ls_number_reflns 1632
_refine_ls_number_restraints 1
_refine_ls_restrained_S_all 1.045
_refine_ls_R_factor_all 0.0614
_refine_ls_R_factor_gt 0.0488
_refine_ls_shift/su_max 0.000
_refine_ls_shift/su_mean 0.000
_refine_ls_structure_factor_coef Fsqd
_refine_ls_weighting_details 'w=1/[\s^2^(Fo^2^)+(0.0790P)^2^] where P=(Fo^2^+2Fc^2^)/3'
_refine_ls_weighting_scheme calc
_refine_ls_wR_factor_gt 0.1187
_refine_ls_wR_factor_ref 0.1273
_reflns_Friedel_coverage 0.000
_reflns_number_gt 1356
_reflns_number_total 1632
_reflns_threshold_expression 'I > 2\s(I)'
_cod_data_source_file d1ce01284c2.cif
_cod_data_source_block s18adb31
_cod_depositor_comments 'Adding full bibliography for 7244143--7244152.cif.'
_cod_database_code 7244144
_shelxl_version_number 2014-3
_chemical_oxdiff_usercomment 'Colourless Plate'
_shelx_space_group_comment
;
The symmetry employed for this shelxl refinement is uniquely defined
by the following loop, which should always be used as a source of
symmetry information in preference to the above space-group names.
They are only intended as comments.
;
_olex2_refinement_description
;
1. Fixed Uiso
 At 1.2 times of:
  All C(H) groups, All C(H,H) groups
2. Restrained distances
 N1-H1
 0.98 with sigma of 0.005
3.a Secondary CH2 refined with riding coordinates:
 C2(H2A,H2B)
3.b Aromatic/amide H refined with riding coordinates:
 C4(H4), C10(H10), C7(H7)
;

loop_
_space_group_symop_operation_xyz
'x, y, z'
'-x, -y, -z'

loop_
_atom_site_label
_atom_site_type_symbol
_atom_site_fract_x
_atom_site_fract_y
_atom_site_fract_z
_atom_site_U_iso_or_equiv
_atom_site_adp_type
_atom_site_occupancy
_atom_site_site_symmetry_order
_atom_site_calc_flag
_atom_site_refinement_flags_posn
_atom_site_refinement_flags_adp
_atom_site_refinement_flags_occupancy
_atom_site_disorder_assembly
_atom_site_disorder_group
Cd2 Cd 0.5000 1.0000 0.0000 0.0272(3) Uani 1 2 d S T P . .
Cd1 Cd 0.88744(9) -0.00936(8) 0.20601(8) 0.0256(2) Uani 1 1 d . . . . .
O4 O 0.0946(9) 0.7763(8) 0.0772(8) 0.0254(14) Uani 1 1 d . . . . .
O3 O 0.3409(9) 0.8222(8) -0.0223(7) 0.0259(14) Uani 1 1 d . . . . .
O1 O 1.1592(9) 0.0085(9) 0.2400(8) 0.0312(15) Uani 1 1 d . . . . .
O5 O 0.1404(10) 0.2211(10) 0.5635(8) 0.0353(17) Uani 1 1 d . . . . .
N1 N 0.8463(11) 0.2463(11) 0.3168(9) 0.0263(17) Uani 1 1 d D . . . .
O2 O 1.2638(10) 0.2227(10) 0.0852(9) 0.0362(17) Uani 1 1 d . . . . .
O6 O 0.3585(12) 0.1379(10) 0.7370(9) 0.044(2) Uani 1 1 d . . . . .
C8 C 0.3780(13) 0.3335(13) 0.4678(11) 0.0240(19) Uani 1 1 d . . . . .
C9 C 0.2884(15) 0.2267(13) 0.5975(12) 0.031(2) Uani 1 1 d . . . . .
C4 C 0.5590(13) 0.5004(12) 0.2087(11) 0.0244(19) Uani 1 1 d . . . . .
H4 H 0.6186 0.5569 0.1221 0.029 Uiso 1 1 calc R . . . .
C3 C 0.6560(13) 0.3450(13) 0.3290(11) 0.028(2) Uani 1 1 d . . . . .
C2 C 0.9689(13) 0.3299(13) 0.2114(12) 0.028(2) Uani 1 1 d . . . . .
H2A H 0.9955 0.4039 0.2668 0.034 Uiso 1 1 calc R . . . .
H2B H 0.9111 0.4104 0.1083 0.034 Uiso 1 1 calc R . . . .
C6 C 0.2611(14) 0.7340(12) 0.0862(10) 0.025(2) Uani 1 1 d . . . . .
C5 C 0.3700(13) 0.5706(12) 0.2203(10) 0.0231(19) Uani 1 1 d . . . . .
C10 C 0.5657(14) 0.2637(12) 0.4607(11) 0.028(2) Uani 1 1 d . . . . .
H10 H 0.6316 0.1626 0.5437 0.034 Uiso 1 1 calc R . . . .
C7 C 0.2767(14) 0.4869(13) 0.3463(12) 0.029(2) Uani 1 1 d . . . . .
H7 H 0.1506 0.5319 0.3492 0.035 Uiso 1 1 calc R . . . .
C1 C 1.1441(13) 0.1748(13) 0.1773(11) 0.026(2) Uani 1 1 d . . . . .
H1 H 0.883(16) 0.173(14) 0.430(5) 0.05(4) Uiso 1 1 d D . . . .

loop_
_atom_site_aniso_label
_atom_site_aniso_U_11
_atom_site_aniso_U_22
_atom_site_aniso_U_33
_atom_site_aniso_U_23
_atom_site_aniso_U_13
_atom_site_aniso_U_12
Cd2 0.0267(5) 0.0275(5) 0.0240(5) -0.0003(4) -0.0023(4) -0.0112(4)
Cd1 0.0249(4) 0.0247(3) 0.0204(3) 0.0028(2) -0.0017(2) -0.0087(3)
O4 0.022(4) 0.022(3) 0.027(3) -0.002(3) -0.006(3) -0.005(2)
O3 0.033(4) 0.024(3) 0.017(3) 0.004(3) 0.000(3) -0.014(3)
O1 0.031(4) 0.029(3) 0.030(3) -0.004(3) -0.004(3) -0.010(3)
O5 0.035(4) 0.036(4) 0.025(3) 0.012(3) 0.006(3) -0.020(3)
N1 0.027(5) 0.029(4) 0.019(4) -0.001(3) 0.003(3) -0.013(3)
O2 0.031(4) 0.034(4) 0.040(4) -0.008(3) 0.007(3) -0.013(3)
O6 0.055(5) 0.042(4) 0.023(4) 0.013(3) -0.012(3) -0.018(4)
C8 0.027(5) 0.028(4) 0.018(4) -0.004(4) 0.003(4) -0.014(4)
C9 0.039(6) 0.023(4) 0.019(4) 0.003(4) 0.003(4) -0.009(4)
C4 0.029(5) 0.025(4) 0.020(4) 0.002(4) 0.000(4) -0.017(4)
C3 0.026(5) 0.034(5) 0.019(4) -0.002(4) -0.003(4) -0.010(4)
C2 0.026(5) 0.031(5) 0.028(5) -0.006(4) 0.000(4) -0.013(4)
C6 0.039(6) 0.022(4) 0.011(4) 0.003(3) 0.000(4) -0.015(4)
C5 0.025(5) 0.025(4) 0.018(4) -0.001(4) -0.002(4) -0.011(4)
C10 0.039(6) 0.021(4) 0.018(4) -0.004(4) -0.001(4) -0.007(4)
C7 0.030(6) 0.031(5) 0.025(5) -0.006(4) -0.002(4) -0.013(4)
C1 0.024(5) 0.035(5) 0.019(4) 0.003(4) -0.003(4) -0.016(4)

loop_
_atom_type_symbol
_atom_type_description
_atom_type_scat_dispersion_real
_atom_type_scat_dispersion_imag
_atom_type_scat_source
C C 0.0181 0.0091 'International Tables Vol C Tables 4.2.6.8 and 6.1.1.4'
H H 0.0000 0.0000 'International Tables Vol C Tables 4.2.6.8 and 6.1.1.4'
Cd Cd 0.1185 4.6533 'International Tables Vol C Tables 4.2.6.8 and 6.1.1.4'
N N 0.0311 0.0180 'International Tables Vol C Tables 4.2.6.8 and 6.1.1.4'
O O 0.0492 0.0322 'International Tables Vol C Tables 4.2.6.8 and 6.1.1.4'

loop_
_geom_angle_atom_site_label_1
_geom_angle_atom_site_label_2
_geom_angle_atom_site_label_3
_geom_angle
_geom_angle_site_symmetry_1
_geom_angle_site_symmetry_3
_geom_angle_publ_flag
O3 Cd2 O3 180.0 2_675 . ?
O3 Cd2 O6 72.6(2) . 1_564 ?
O3 Cd2 O6 72.6(2) 2_675 2_666 ?
O3 Cd2 O6 107.4(2) 2_675 1_564 ?
O3 Cd2 O6 107.4(2) . 2_666 ?
O2 Cd2 O3 82.9(3) 1_465 2_675 ?
O2 Cd2 O3 97.1(3) 1_465 . ?
O2 Cd2 O3 82.9(3) 2_765 . ?
O2 Cd2 O3 97.1(3) 2_765 2_675 ?
O2 Cd2 O2 180.0 2_765 1_465 ?
O2 Cd2 O6 94.4(3) 2_765 1_564 ?
O2 Cd2 O6 85.6(3) 2_765 2_666 ?
O2 Cd2 O6 94.4(3) 1_465 2_666 ?
O2 Cd2 O6 85.6(3) 1_465 1_564 ?
O6 Cd2 O6 180.0 2_666 1_564 ?
O4 Cd1 O4 82.7(2) 1_645 2_665 ?
O4 Cd1 O1 77.6(2) 1_645 . ?
O4 Cd1 N1 143.3(3) 1_645 . ?
O4 Cd1 O6 97.7(3) 1_645 2_656 ?
O4 Cd1 C9 147.5(3) 2_665 2_656 ?
O4 Cd1 C9 98.6(3) 1_645 2_656 ?
O3 Cd1 O4 52.3(2) 2_665 2_665 ?
O3 Cd1 O4 106.1(2) 2_665 1_645 ?
O3 Cd1 O1 131.3(2) 2_665 . ?
O3 Cd1 N1 91.7(2) 2_665 . ?
O3 Cd1 O6 71.1(2) 2_665 2_656 ?
O3 Cd1 C9 97.1(3) 2_665 2_656 ?
O1 Cd1 O4 81.2(2) . 2_665 ?
O1 Cd1 N1 66.8(3) . . ?
O1 Cd1 O6 157.6(2) . 2_656 ?
O1 Cd1 C9 131.0(3) . 2_656 ?
O5 Cd1 O4 174.4(2) 2_656 2_665 ?
O5 Cd1 O4 95.0(2) 2_656 1_645 ?
O5 Cd1 O3 124.1(3) 2_656 2_665 ?
O5 Cd1 O1 103.4(3) 2_656 . ?
O5 Cd1 N1 101.2(3) 2_656 . ?
O5 Cd1 O6 54.8(2) 2_656 2_656 ?
O5 Cd1 C9 27.7(3) 2_656 2_656 ?
N1 Cd1 O4 83.5(2) . 2_665 ?
N1 Cd1 O6 118.5(3) . 2_656 ?
N1 Cd1 C9 111.0(3) . 2_656 ?
O6 Cd1 O4 120.3(2) 2_656 2_665 ?
O6 Cd1 C9 27.2(3) 2_656 2_656 ?
Cd1 O4 Cd1 97.3(2) 1_465 2_665 ?
C6 O4 Cd1 120.2(6) . 1_465 ?
C6 O4 Cd1 86.3(5) . 2_665 ?
Cd1 O3 Cd2 107.9(2) 2_665 . ?
C6 O3 Cd2 131.0(6) . . ?
C6 O3 Cd1 101.0(6) . 2_665 ?
C1 O1 Cd1 108.2(6) . . ?
C9 O5 Cd1 98.6(6) . 2_656 ?
C3 N1 Cd1 105.9(6) . . ?
C3 N1 C2 123.2(8) . . ?
C2 N1 Cd1 103.4(5) . . ?
C1 O2 Cd2 117.3(6) . 1_645 ?
Cd2 O6 Cd1 99.5(3) 1_546 2_656 ?
C9 O6 Cd2 173.3(7) . 1_546 ?
C9 O6 Cd1 86.1(7) . 2_656 ?
C10 C8 C9 117.9(8) . . ?
C10 C8 C7 120.9(9) . . ?
C7 C8 C9 120.8(9) . . ?
O5 C9 Cd1 53.8(5) . 2_656 ?
O5 C9 C8 119.0(8) . . ?
O6 C9 Cd1 66.7(6) . 2_656 ?
O6 C9 O5 120.3(9) . . ?
O6 C9 C8 120.7(10) . . ?
C8 C9 Cd1 170.1(7) . 2_656 ?
C3 C4 C5 118.6(9) . . ?
C4 C3 N1 123.2(9) . . ?
C4 C3 C10 120.3(9) . . ?
C10 C3 N1 116.0(8) . . ?
N1 C2 C1 108.9(7) . . ?
O4 C6 O3 120.1(8) . . ?
O4 C6 C5 120.3(8) . . ?
O3 C6 C5 119.5(9) . . ?
C4 C5 C6 119.6(8) . . ?
C7 C5 C4 122.1(8) . . ?
C7 C5 C6 118.1(8) . . ?
C8 C10 C3 120.0(8) . . ?
C5 C7 C8 117.9(9) . . ?
O1 C1 O2 124.6(9) . . ?
O1 C1 C2 118.2(8) . . ?
O2 C1 C2 117.2(8) . . ?

loop_
_geom_bond_atom_site_label_1
_geom_bond_atom_site_label_2
_geom_bond_distance
_geom_bond_site_symmetry_2
_geom_bond_publ_flag
Cd2 O3 2.363(6) . ?
Cd2 O3 2.363(6) 2_675 ?
Cd2 O2 2.241(7) 2_765 ?
Cd2 O2 2.241(7) 1_465 ?
Cd2 O6 2.396(7) 2_666 ?
Cd2 O6 2.396(7) 1_564 ?
Cd1 O4 2.614(6) 2_665 ?
Cd1 O4 2.298(6) 1_645 ?
Cd1 O3 2.297(6) 2_665 ?
Cd1 O1 2.325(7) . ?
Cd1 O5 2.248(6) 2_656 ?
Cd1 N1 2.426(8) . ?
Cd1 O6 2.537(8) 2_656 ?
Cd1 C9 2.755(10) 2_656 ?
O4 Cd1 2.614(6) 2_665 ?
O4 Cd1 2.298(6) 1_465 ?
O4 C6 1.253(12) . ?
O3 Cd1 2.297(6) 2_665 ?
O3 C6 1.265(11) . ?
O1 C1 1.265(11) . ?
O5 Cd1 2.248(6) 2_656 ?
O5 C9 1.293(13) . ?
N1 C3 1.419(12) . ?
N1 C2 1.479(12) . ?
O2 Cd2 2.241(7) 1_645 ?
O2 C1 1.270(11) . ?
O6 Cd2 2.396(7) 1_546 ?
O6 Cd1 2.537(8) 2_656 ?
O6 C9 1.263(11) . ?
C8 C9 1.488(13) . ?
C8 C10 1.384(14) . ?
C8 C7 1.393(13) . ?
C9 Cd1 2.755(10) 2_656 ?
C4 C3 1.383(12) . ?
C4 C5 1.395(13) . ?
C3 C10 1.395(13) . ?
C2 C1 1.526(13) . ?
C6 C5 1.509(11) . ?
C5 C7 1.392(13) . ?
